data_7715696
loop_
_publ_author_name
'Chen, Yun-Long'
'Feng, Min'
'Zhu, Xiaofei'
'Zheng, Zhiping'

_publ_section_title
;
 Lanthanide complexes with an azo-dye chromophore ligand: syntheses,
 crystal structures, and near-infrared luminescence by long-wavelength
 excitation.
;
_journal_issue 17
_journal_name_full 'Dalton transactions (Cambridge, England : 2003)'
_journal_page_first 7350
_journal_page_last 7357
_journal_paper_doi 10.1039/d4dt00577e
_journal_volume 53
_journal_year 2024
_chemical_formula_moiety 'C32 H38 N4 O26 S4 Yb2, 8(H2 O)'
_chemical_formula_sum 'C32 H54 N4 O34 S4 Yb2'
_chemical_formula_weight 1513.11
_space_group_crystal_system monoclinic
_space_group_IT_number 14
_space_group_name_Hall '-P 2yn'
_space_group_name_H-M_alt 'P 1 21/n 1'
_atom_sites_solution_hydrogens mixed
_atom_sites_solution_primary iterative
_audit_creation_date 2023-02-11
_audit_creation_method
;
Olex2 1.5
(compiled 2022.04.07 svn.rca3783a0 for OlexSys, GUI svn.r6498)
;
_audit_update_record
;
2023-10-26 deposited with the CCDC.	2024-04-08 downloaded from the CCDC.
;
_cell_angle_alpha 90
_cell_angle_beta 107.382(3)
_cell_angle_gamma 90
_cell_formula_units_Z 2
_cell_length_a 15.1083(9)
_cell_length_b 7.4003(5)
_cell_length_c 23.3340(14)
_cell_measurement_reflns_used 3400
_cell_measurement_temperature 100.02
_cell_measurement_theta_max 27.97
_cell_measurement_theta_min 2.68
_cell_volume 2489.7(3)
_computing_cell_refinement 'SAINT V8.38A (Bruker, 2018)'
_computing_data_reduction 'SAINT V8.38A (Bruker, 2018)'
_computing_molecular_graphics 'Olex2 1.5 (Dolomanov et al., 2009)'
_computing_publication_material 'Olex2 1.5 (Dolomanov et al., 2009)'
_computing_structure_refinement 'SHELXL 2018/3 (Sheldrick, 2015)'
_computing_structure_solution 'olex2.solve 1.5 (Bourhis et al., 2015)'
_diffrn_ambient_temperature 100.02
_diffrn_measured_fraction_theta_full 0.998
_diffrn_measured_fraction_theta_max 0.998
_diffrn_measurement_device_type 'Bruker APEX-II CCD'
_diffrn_measurement_method '\f and \w scans'
_diffrn_radiation_type MoK\a
_diffrn_radiation_wavelength 0.71073
_diffrn_reflns_av_R_equivalents 0.0953
_diffrn_reflns_av_unetI/netI 0.0920
_diffrn_reflns_Laue_measured_fraction_full 0.998
_diffrn_reflns_Laue_measured_fraction_max 0.998
_diffrn_reflns_limit_h_max 20
_diffrn_reflns_limit_h_min -20
_diffrn_reflns_limit_k_max 10
_diffrn_reflns_limit_k_min -9
_diffrn_reflns_limit_l_max 31
_diffrn_reflns_limit_l_min -31
_diffrn_reflns_number 25613
_diffrn_reflns_point_group_measured_fraction_full 0.998
_diffrn_reflns_point_group_measured_fraction_max 0.998
_diffrn_reflns_theta_full 25.242
_diffrn_reflns_theta_max 28.725
_diffrn_reflns_theta_min 2.685
_diffrn_source_current 1.4
_diffrn_source_power 0.07
_diffrn_source_voltage 50.0
_diffrn_standards_number 0
_exptl_absorpt_coefficient_mu 4.009
_exptl_absorpt_correction_T_max 0.7458
_exptl_absorpt_correction_T_min 0.6322
_exptl_absorpt_correction_type multi-scan
_exptl_absorpt_process_details
'SADABS-2016/2 (Bruker,2016/2) was used for absorption correction. wR2(int) was 0.1021 before and 0.0742 after correction. The Ratio of minimum to maximum transmission is 0.8477. The \l/2 correction factor is Not present.'
_exptl_crystal_colour brown
_exptl_crystal_colour_primary brown
_exptl_crystal_density_diffrn 2.018
_exptl_crystal_description plate
_exptl_crystal_F_000 1500
_exptl_crystal_size_max 0.134
_exptl_crystal_size_mid 0.066
_exptl_crystal_size_min 0.028
_refine_diff_density_max 1.248
_refine_diff_density_min -1.554
_refine_diff_density_rms 0.221
_refine_ls_extinction_method none
_refine_ls_goodness_of_fit_ref 1.007
_refine_ls_hydrogen_treatment constr
_refine_ls_matrix_type full
_refine_ls_number_parameters 360
_refine_ls_number_reflns 6421
_refine_ls_number_restraints 1
_refine_ls_restrained_S_all 1.008
_refine_ls_R_factor_all 0.0850
_refine_ls_R_factor_gt 0.0455
_refine_ls_shift/su_max 0.001
_refine_ls_shift/su_mean 0.000
_refine_ls_structure_factor_coef Fsqd
_refine_ls_weighting_details 'w=1/[\s^2^(Fo^2^)+(0.0223P)^2^+5.6931P] where P=(Fo^2^+2Fc^2^)/3'
_refine_ls_weighting_scheme calc
_refine_ls_wR_factor_gt 0.0794
_refine_ls_wR_factor_ref 0.0936
_reflns_Friedel_coverage 0.000
_reflns_number_gt 4377
_reflns_number_total 6421
_reflns_threshold_expression 'I > 2\s(I)'
_cod_data_source_file d4dt00577e2.cif
_cod_data_source_block a
_cod_depositor_comments 'Adding full bibliography for 7715696--7715701.cif.'
_cod_database_code 7715696
_shelx_shelxl_version_number 2018/3
_shelx_space_group_comment
;
The symmetry employed for this shelxl refinement is uniquely defined
by the following loop, which should always be used as a source of
symmetry information in preference to the above space-group names.
They are only intended as comments.
;
_shelx_estimated_absorpt_t_max 0.896
_shelx_estimated_absorpt_t_min 0.616
_olex2_refinement_description
;
1. Fixed Uiso
 At 1.2 times of:
  All C(H) groups, All N(H) groups
 At 1.5 times of:
  All O(H,H) groups
2. Restrained distances
 Yb1-H4WB
 2.85 with sigma of 0.02
3.a Free rotating group:
 O6W(H6WA,H6WB), O7W(H7WA,H7WB), O8W(H8WA,H8WB), O9W(H9WA,H9WB)
3.b Rotating group:
 O4W(H4WA,H4WB), O3W(H3WA,H3WB), O1W(H1WA,H1WB), O5W(H5WA,H5WB), O2W(H2WA,H2WB)
3.c Aromatic/amide H refined with riding coordinates:
 N1(H1), C9(H9), C6(H6), C13(H13), C11(H11), C2(H2), C3(H3), C5(H5), C4(H4)
;
_olex2_submission_special_instructions 'No special instructions were received'

loop_
_space_group_symop_operation_xyz
'x, y, z'
'-x+1/2, y+1/2, -z+1/2'
'-x, -y, -z'
'x-1/2, -y-1/2, z-1/2'

loop_
_atom_site_label
_atom_site_type_symbol
_atom_site_fract_x
_atom_site_fract_y
_atom_site_fract_z
_atom_site_U_iso_or_equiv
_atom_site_adp_type
_atom_site_occupancy
_atom_site_site_symmetry_order
_atom_site_calc_flag
_atom_site_refinement_flags_posn
_atom_site_refinement_flags_adp
_atom_site_refinement_flags_occupancy
_atom_site_disorder_assembly
_atom_site_disorder_group
Yb1 Yb 0.71385(2) 0.48683(4) 0.40920(2) 0.01236(8) Uani 1 1 d D . . . .
S2 S 0.45745(11) 0.8866(2) 0.60217(7) 0.0135(3) Uani 1 1 d . . . . .
S1 S 0.99665(11) 0.9654(2) 0.67006(6) 0.0158(3) Uani 1 1 d . . . . .
O1 O 0.6263(3) 0.5971(5) 0.46352(18) 0.0137(9) Uani 1 1 d . . . . .
O4 O 0.4215(3) 0.7073(5) 0.61125(18) 0.0132(9) Uani 1 1 d . . . . .
O3 O 0.3906(3) 0.9901(6) 0.55676(18) 0.0176(9) Uani 1 1 d . . . . .
O6W O 0.5710(3) 0.1290(6) 0.2504(2) 0.0177(9) Uani 1 1 d G . . . .
H6WA H 0.539667 0.211844 0.226378 0.027 Uiso 1 1 d G U . . .
H6WB H 0.538341 0.106152 0.274591 0.027 Uiso 1 1 d G U . . .
O7W O 0.8110(3) 0.3501(6) 0.2456(2) 0.0231(11) Uani 1 1 d G . . . .
H7WA H 0.845842 0.270034 0.269075 0.035 Uiso 1 1 d G U . . .
H7WB H 0.844390 0.448048 0.251848 0.035 Uiso 1 1 d G U . . .
O2 O 0.8109(3) 0.5969(6) 0.4922(2) 0.0217(10) Uani 1 1 d . . . . .
O5 O 0.4925(3) 0.9851(6) 0.65875(17) 0.0174(9) Uani 1 1 d . . . . .
O4W O 0.6985(3) 0.3645(6) 0.31646(18) 0.0168(9) Uani 1 1 d . . . . .
H4WA H 0.724429 0.429605 0.292559 0.025 Uiso 1 1 d R U . . .
H4WB H 0.643320 0.376603 0.289728 0.025 Uiso 1 1 d DR U . . .
O3W O 0.5830(3) 0.6438(6) 0.34470(19) 0.0182(10) Uani 1 1 d . . . . .
H3WA H 0.584035 0.757359 0.355620 0.027 Uiso 1 1 d R U . . .
H3WB H 0.551764 0.609148 0.310891 0.027 Uiso 1 1 d R U . . .
O8W O 0.9002(3) 0.9761(7) 0.4470(2) 0.0309(12) Uani 1 1 d G . . . .
H8WA H 0.943112 0.907959 0.470068 0.046 Uiso 1 1 d G U . . .
H8WB H 0.925059 1.019376 0.420720 0.046 Uiso 1 1 d G U . . .
O9W O 1.0204(3) 0.6356(7) 0.4549(2) 0.0243(11) Uani 1 1 d G . . . .
H9WA H 1.077684 0.616943 0.476219 0.036 Uiso 1 1 d G U . . .
H9WB H 1.023763 0.720842 0.429982 0.036 Uiso 1 1 d G U . . .
O6 O 0.9995(3) 1.1520(6) 0.6501(2) 0.0246(11) Uani 1 1 d . . . . .
O7 O 0.9935(3) 0.9559(6) 0.7312(2) 0.0263(11) Uani 1 1 d . . . . .
N2 N 0.4634(4) 0.7238(7) 0.4850(2) 0.0124(11) Uani 1 1 d . . . . .
O1W O 0.7615(3) 0.2164(6) 0.4610(2) 0.0212(10) Uani 1 1 d . . . . .
H1WA H 0.804453 0.164752 0.448102 0.032 Uiso 1 1 d R U . . .
H1WB H 0.720016 0.130414 0.453260 0.032 Uiso 1 1 d R U . . .
O5W O 0.8672(3) 0.4242(6) 0.4051(2) 0.0204(10) Uani 1 1 d . . . . .
H5WA H 0.892933 0.524780 0.397857 0.031 Uiso 1 1 d R U . . .
H5WB H 0.864739 0.355730 0.373832 0.031 Uiso 1 1 d R U . . .
O2W O 0.7607(4) 0.7528(6) 0.3760(2) 0.0327(13) Uani 1 1 d . . . . .
H2WA H 0.795653 0.837426 0.397833 0.049 Uiso 1 1 d R U . . .
H2WB H 0.747523 0.792776 0.339004 0.049 Uiso 1 1 d R U . . .
N1 N 0.4532(3) 0.6476(7) 0.4330(2) 0.0130(11) Uani 1 1 d . . . . .
H1 H 0.502900 0.614198 0.423432 0.016 Uiso 1 1 calc R U . . .
O8 O 1.0714(3) 0.8578(6) 0.6589(2) 0.0256(11) Uani 1 1 d . . . . .
C7 C 0.5487(4) 0.7525(8) 0.5224(3) 0.0118(13) Uani 1 1 d . . . . .
C9 C 0.6402(4) 0.8960(8) 0.6140(3) 0.0132(12) Uani 1 1 d . . . . .
H9 H 0.643039 0.961564 0.649494 0.016 Uiso 1 1 calc R U . . .
C15 C 0.7226(4) 0.7526(8) 0.5487(2) 0.0103(12) Uani 1 1 d . . . . .
C10 C 0.7256(4) 0.8554(8) 0.6004(3) 0.0131(12) Uani 1 1 d . . . . .
C6 C 0.2835(4) 0.6694(8) 0.4039(3) 0.0175(14) Uani 1 1 d . . . . .
H6 H 0.285932 0.732262 0.439781 0.021 Uiso 1 1 calc R U . . .
C13 C 0.8903(4) 0.7725(8) 0.5748(3) 0.0144(13) Uani 1 1 d . . . . .
H13 H 0.947023 0.748862 0.566513 0.017 Uiso 1 1 calc R U . . .
C8 C 0.5575(4) 0.8441(8) 0.5781(3) 0.0133(12) Uani 1 1 d . . . . .
C12 C 0.8911(4) 0.8747(8) 0.6240(3) 0.0136(12) Uani 1 1 d . . . . .
C11 C 0.8101(4) 0.9155(8) 0.6385(3) 0.0154(13) Uani 1 1 d . . . . .
H11 H 0.812633 0.982886 0.673598 0.019 Uiso 1 1 calc R U . . .
C1 C 0.3650(4) 0.6169(8) 0.3915(3) 0.0153(13) Uani 1 1 d . . . . .
C16 C 0.6343(4) 0.6952(8) 0.5102(3) 0.0114(12) Uani 1 1 d . . . . .
C2 C 0.3621(4) 0.5274(8) 0.3389(3) 0.0178(13) Uani 1 1 d . . . . .
H2 H 0.417890 0.494107 0.330706 0.021 Uiso 1 1 calc R U . . .
C14 C 0.8074(4) 0.7021(8) 0.5364(3) 0.0144(13) Uani 1 1 d . . . . .
C3 C 0.2758(4) 0.4868(9) 0.2978(3) 0.0218(14) Uani 1 1 d . . . . .
H3 H 0.272880 0.425161 0.261598 0.026 Uiso 1 1 calc R U . . .
C5 C 0.1983(5) 0.6266(9) 0.3618(3) 0.0211(14) Uani 1 1 d . . . . .
H5 H 0.142113 0.660642 0.369255 0.025 Uiso 1 1 calc R U . . .
C4 C 0.1952(5) 0.5359(9) 0.3099(3) 0.0223(14) Uani 1 1 d . . . . .
H4 H 0.136920 0.506704 0.281969 0.027 Uiso 1 1 calc R U . . .

loop_
_atom_site_aniso_label
_atom_site_aniso_U_11
_atom_site_aniso_U_22
_atom_site_aniso_U_33
_atom_site_aniso_U_23
_atom_site_aniso_U_13
_atom_site_aniso_U_12
Yb1 0.01124(12) 0.01594(13) 0.00941(11) -0.00257(12) 0.00236(9) 0.00099(12)
S2 0.0151(8) 0.0128(7) 0.0145(8) -0.0005(6) 0.0073(6) 0.0008(6)
S1 0.0146(7) 0.0173(8) 0.0125(7) -0.0021(6) -0.0006(6) -0.0003(6)
O1 0.013(2) 0.013(2) 0.015(2) -0.0037(17) 0.0049(18) 0.0017(17)
O4 0.013(2) 0.014(2) 0.014(2) -0.0004(17) 0.0053(18) 0.0012(17)
O3 0.015(2) 0.015(2) 0.025(2) 0.009(2) 0.0090(18) 0.007(2)
O6W 0.019(2) 0.014(2) 0.019(2) 0.0046(18) 0.005(2) 0.0045(19)
O7W 0.026(3) 0.024(3) 0.023(3) -0.003(2) 0.013(2) -0.001(2)
O2 0.013(2) 0.035(3) 0.017(2) -0.010(2) 0.005(2) 0.000(2)
O5 0.022(2) 0.017(2) 0.016(2) -0.0085(19) 0.0091(18) -0.003(2)
O4W 0.014(2) 0.027(2) 0.010(2) -0.0027(18) 0.0039(19) -0.0032(19)
O3W 0.020(3) 0.019(2) 0.012(2) -0.0023(18) 0.000(2) 0.0029(19)
O8W 0.019(2) 0.039(3) 0.036(3) 0.014(3) 0.011(2) 0.007(2)
O9W 0.020(3) 0.030(3) 0.022(3) 0.003(2) 0.005(2) -0.002(2)
O6 0.027(3) 0.019(2) 0.021(3) 0.003(2) -0.004(2) -0.002(2)
O7 0.020(3) 0.037(3) 0.018(2) 0.000(2) 0.000(2) -0.005(2)
N2 0.015(3) 0.012(3) 0.010(3) 0.002(2) 0.003(2) 0.005(2)
O1W 0.017(3) 0.024(3) 0.022(2) 0.007(2) 0.006(2) 0.0053(19)
O5W 0.019(2) 0.023(2) 0.022(2) -0.0082(19) 0.010(2) -0.0023(19)
O2W 0.037(3) 0.021(3) 0.028(3) 0.010(2) -0.009(3) -0.009(2)
N1 0.011(3) 0.016(3) 0.011(3) -0.002(2) 0.003(2) 0.002(2)
O8 0.013(2) 0.029(3) 0.030(3) -0.015(2) -0.001(2) 0.001(2)
C7 0.013(3) 0.009(3) 0.015(3) 0.000(2) 0.006(3) 0.004(2)
C9 0.016(3) 0.012(3) 0.012(3) 0.000(2) 0.005(3) 0.003(2)
C15 0.011(3) 0.012(3) 0.008(3) 0.001(2) 0.003(2) 0.002(2)
C10 0.015(3) 0.012(3) 0.013(3) 0.000(2) 0.005(3) -0.004(2)
C6 0.016(3) 0.015(3) 0.023(3) 0.007(3) 0.007(3) 0.007(3)
C13 0.012(3) 0.017(3) 0.013(3) 0.000(2) 0.001(3) -0.002(2)
C8 0.014(3) 0.013(3) 0.014(3) 0.001(2) 0.005(3) 0.003(2)
C12 0.013(3) 0.014(3) 0.009(3) 0.001(2) -0.004(2) -0.002(2)
C11 0.018(3) 0.018(3) 0.009(3) -0.007(2) 0.002(3) -0.002(3)
C1 0.019(3) 0.009(3) 0.018(3) 0.004(2) 0.005(3) 0.001(2)
C16 0.009(3) 0.017(3) 0.009(3) 0.001(2) 0.004(2) 0.002(2)
C2 0.020(3) 0.018(3) 0.013(3) -0.003(3) 0.003(2) -0.002(3)
C14 0.014(3) 0.018(3) 0.010(3) 0.003(2) 0.002(3) 0.004(3)
C3 0.022(3) 0.028(4) 0.015(3) -0.005(3) 0.005(3) -0.003(3)
C5 0.014(3) 0.021(3) 0.029(4) 0.007(3) 0.007(3) 0.004(3)
C4 0.015(3) 0.024(4) 0.021(3) 0.004(3) -0.005(3) 0.001(3)

loop_
_atom_type_symbol
_atom_type_description
_atom_type_scat_dispersion_real
_atom_type_scat_dispersion_imag
_atom_type_scat_source
C C 0.0033 0.0016 'International Tables Vol C Tables 4.2.6.8 and 6.1.1.4'
H H 0.0000 0.0000 'International Tables Vol C Tables 4.2.6.8 and 6.1.1.4'
N N 0.0061 0.0033 'International Tables Vol C Tables 4.2.6.8 and 6.1.1.4'
O O 0.0106 0.0060 'International Tables Vol C Tables 4.2.6.8 and 6.1.1.4'
S S 0.1246 0.1234 'International Tables Vol C Tables 4.2.6.8 and 6.1.1.4'
Yb Yb -0.3850 5.5486 'International Tables Vol C Tables 4.2.6.8 and 6.1.1.4'

loop_
_geom_angle_atom_site_label_1
_geom_angle_atom_site_label_2
_geom_angle_atom_site_label_3
_geom_angle
_geom_angle_site_symmetry_1
_geom_angle_site_symmetry_3
_geom_angle_publ_flag
O1 Yb1 O4 73.84(14) . 3_666 ?
O1 Yb1 O4W 140.10(15) . . ?
O1 Yb1 O3W 70.32(14) . . ?
O1 Yb1 O1W 99.33(15) . . ?
O1 Yb1 O5W 146.66(16) . . ?
O1 Yb1 O2W 99.89(16) . . ?
O2 Yb1 O1 73.69(15) . . ?
O2 Yb1 O4 133.71(14) . 3_666 ?
O2 Yb1 O4W 145.85(15) . . ?
O2 Yb1 O3W 125.43(16) . . ?
O2 Yb1 O1W 80.85(17) . . ?
O2 Yb1 O5W 73.09(15) . . ?
O2 Yb1 O2W 77.83(17) . . ?
O4W Yb1 O4 74.88(14) . 3_666 ?
O4W Yb1 O3W 76.51(15) . . ?
O4W Yb1 O1W 94.50(15) . . ?
O4W Yb1 O5W 73.24(15) . . ?
O4W Yb1 O2W 88.54(16) . . ?
O3W Yb1 O4 71.03(14) . 3_666 ?
O1W Yb1 O4 72.90(15) . 3_666 ?
O1W Yb1 O3W 143.93(16) . . ?
O1W Yb1 O5W 72.70(15) . . ?
O5W Yb1 O4 130.28(14) . 3_666 ?
O5W Yb1 O3W 134.07(14) . . ?
O2W Yb1 O4 139.97(16) . 3_666 ?
O2W Yb1 O3W 69.73(16) . . ?
O2W Yb1 O1W 145.84(17) . . ?
O2W Yb1 O5W 75.71(17) . . ?
O4 S2 C8 105.6(3) . . ?
O3 S2 O4 112.1(3) . . ?
O3 S2 O5 112.5(3) . . ?
O3 S2 C8 109.4(3) . . ?
O5 S2 O4 111.6(2) . . ?
O5 S2 C8 105.0(3) . . ?
O6 S1 O8 111.0(3) . . ?
O6 S1 C12 105.8(3) . . ?
O7 S1 O6 112.0(3) . . ?
O7 S1 O8 113.7(3) . . ?
O7 S1 C12 107.0(3) . . ?
O8 S1 C12 106.8(3) . . ?
C16 O1 Yb1 139.7(4) . . ?
S2 O4 Yb1 146.1(3) . 3_666 ?
H6WA O6W H6WB 104.5 . . ?
H7WA O7W H7WB 104.5 . . ?
C14 O2 Yb1 137.7(4) . . ?
Yb1 O4W H4WA 115.4 . . ?
Yb1 O4W H4WB 115.7 . . ?
H4WA O4W H4WB 90.1 . . ?
Yb1 O3W H3WA 110.0 . . ?
Yb1 O3W H3WB 125.1 . . ?
H3WA O3W H3WB 121.9 . . ?
H8WA O8W H8WB 104.5 . . ?
H9WA O9W H9WB 104.5 . . ?
N1 N2 C7 119.8(5) . . ?
Yb1 O1W H1WA 109.9 . . ?
Yb1 O1W H1WB 115.3 . . ?
H1WA O1W H1WB 99.8 . . ?
Yb1 O5W H5WA 109.4 . . ?
Yb1 O5W H5WB 110.0 . . ?
H5WA O5W H5WB 103.9 . . ?
Yb1 O2W H2WA 127.4 . . ?
Yb1 O2W H2WB 128.1 . . ?
H2WA O2W H2WB 104.5 . . ?
N2 N1 H1 118.9 . . ?
N2 N1 C1 122.1(5) . . ?
C1 N1 H1 118.9 . . ?
N2 C7 C8 118.3(5) . . ?
N2 C7 C16 124.1(5) . . ?
C8 C7 C16 117.6(6) . . ?
C10 C9 H9 119.0 . . ?
C8 C9 H9 119.0 . . ?
C8 C9 C10 122.1(5) . . ?
C10 C15 C16 118.7(5) . . ?
C10 C15 C14 120.3(6) . . ?
C16 C15 C14 120.9(5) . . ?
C15 C10 C9 119.6(6) . . ?
C11 C10 C9 120.1(5) . . ?
C11 C10 C15 120.3(5) . . ?
C1 C6 H6 120.9 . . ?
C1 C6 C5 118.2(6) . . ?
C5 C6 H6 120.9 . . ?
C12 C13 H13 119.3 . . ?
C12 C13 C14 121.5(6) . . ?
C14 C13 H13 119.3 . . ?
C7 C8 S2 120.6(5) . . ?
C9 C8 S2 118.1(4) . . ?
C9 C8 C7 121.3(5) . . ?
C13 C12 S1 119.9(5) . . ?
C13 C12 C11 122.2(6) . . ?
C11 C12 S1 117.9(5) . . ?
C10 C11 C12 118.7(5) . . ?
C10 C11 H11 120.7 . . ?
C12 C11 H11 120.7 . . ?
C6 C1 N1 121.5(6) . . ?
C2 C1 N1 117.2(5) . . ?
C2 C1 C6 121.3(6) . . ?
O1 C16 C7 117.5(5) . . ?
O1 C16 C15 122.3(5) . . ?
C15 C16 C7 120.1(5) . . ?
C1 C2 H2 120.5 . . ?
C1 C2 C3 119.0(6) . . ?
C3 C2 H2 120.5 . . ?
O2 C14 C15 124.1(6) . . ?
O2 C14 C13 119.0(5) . . ?
C13 C14 C15 116.9(5) . . ?
C2 C3 H3 119.9 . . ?
C4 C3 C2 120.2(6) . . ?
C4 C3 H3 119.9 . . ?
C6 C5 H5 119.7 . . ?
C4 C5 C6 120.7(6) . . ?
C4 C5 H5 119.7 . . ?
C3 C4 H4 119.7 . . ?
C5 C4 C3 120.6(6) . . ?
C5 C4 H4 119.7 . . ?

loop_
_geom_bond_atom_site_label_1
_geom_bond_atom_site_label_2
_geom_bond_distance
_geom_bond_site_symmetry_2
_geom_bond_publ_flag
Yb1 O1 2.242(4) . ?
Yb1 O4 2.427(4) 3_666 ?
Yb1 O2 2.207(4) . ?
Yb1 O4W 2.293(4) . ?
Yb1 O3W 2.397(4) . ?
Yb1 O1W 2.337(4) . ?
Yb1 O5W 2.393(4) . ?
Yb1 O2W 2.302(4) . ?
S2 O4 1.473(4) . ?
S2 O3 1.445(4) . ?
S2 O5 1.462(4) . ?
S2 C8 1.790(6) . ?
S1 O6 1.462(5) . ?
S1 O7 1.444(4) . ?
S1 O8 1.467(4) . ?
S1 C12 1.768(6) . ?
O1 C16 1.284(7) . ?
O6W H6WA 0.8691 . ?
O6W H6WB 0.8705 . ?
O7W H7WA 0.8698 . ?
O7W H7WB 0.8699 . ?
O2 C14 1.306(7) . ?
O4W H4WA 0.9092 . ?
O4W H4WB 0.8843 . ?
O3W H3WA 0.8772 . ?
O3W H3WB 0.8297 . ?
O8W H8WA 0.8700 . ?
O8W H8WB 0.8703 . ?
O9W H9WA 0.8706 . ?
O9W H9WB 0.8693 . ?
N2 N1 1.306(6) . ?
N2 C7 1.340(8) . ?
O1W H1WA 0.8799 . ?
O1W H1WB 0.8731 . ?
O5W H5WA 0.8787 . ?
O5W H5WB 0.8796 . ?
O2W H2WA 0.8771 . ?
O2W H2WB 0.8781 . ?
N1 H1 0.8800 . ?
N1 C1 1.412(8) . ?
C7 C8 1.436(8) . ?
C7 C16 1.468(8) . ?
C9 H9 0.9500 . ?
C9 C10 1.449(8) . ?
C9 C8 1.336(9) . ?
C15 C10 1.416(8) . ?
C15 C16 1.432(8) . ?
C15 C14 1.442(8) . ?
C10 C11 1.393(9) . ?
C6 H6 0.9500 . ?
C6 C1 1.399(8) . ?
C6 C5 1.403(10) . ?
C13 H13 0.9500 . ?
C13 C12 1.372(8) . ?
C13 C14 1.405(9) . ?
C12 C11 1.396(8) . ?
C11 H11 0.9500 . ?
C1 C2 1.385(8) . ?
C2 H2 0.9500 . ?
C2 C3 1.400(9) . ?
C3 H3 0.9500 . ?
C3 C4 1.378(8) . ?
C5 H5 0.9500 . ?
C5 C4 1.373(9) . ?
C4 H4 0.9500 . ?

loop_
_geom_hbond_atom_site_label_D
_geom_hbond_atom_site_label_H
_geom_hbond_atom_site_label_A
_geom_hbond_distance_DH
_geom_hbond_distance_HA
_geom_hbond_distance_DA
_geom_hbond_angle_DHA
_geom_hbond_site_symmetry_A
_geom_hbond_publ_flag
O6W H6WA O6 0.87 1.98 2.786(6) 154.4 4_575 yes
O6W H6WB O5 0.87 1.88 2.710(5) 159.5 3_666 yes
O7W H7WA O8 0.87 2.01 2.850(7) 163.2 3_766 yes
O7W H7WB O6W 0.87 1.86 2.710(6) 164.3 2_655 yes
O4W H4WA O7W 0.91 2.03 2.704(6) 130.0 . yes
O3W H3WA O5 0.88 2.20 2.966(6) 145.3 3_676 yes
O3W H3WB O7 0.83 1.87 2.691(6) 172.6 4_575 yes
O8W H8WA O9W 0.87 2.41 3.080(7) 134.3 . yes
O8W H8WB O8 0.87 2.08 2.905(7) 156.9 3_776 yes
O9W H9WA O2 0.87 2.27 3.016(7) 144.2 3_766 yes
O9W H9WB O6 0.87 2.03 2.849(6) 157.6 3_776 yes
O1W H1WA O8W 0.88 2.02 2.840(6) 155.6 1_545 yes
O1W H1WB O3 0.87 1.85 2.687(6) 160.8 3_666 yes
O5W H5WA O9W 0.88 2.15 2.747(7) 124.7 . yes
O5W H5WB O8 0.88 2.11 2.876(6) 145.2 3_766 yes
O2W H2WA O8W 0.88 1.94 2.797(7) 163.9 . yes
O2W H2WB O7W 0.88 1.95 2.813(7) 165.7 2_655 yes
N1 H1 O1 0.88 1.82 2.524(6) 135.1 . yes

loop_
_geom_torsion_atom_site_label_1
_geom_torsion_atom_site_label_2
_geom_torsion_atom_site_label_3
_geom_torsion_atom_site_label_4
_geom_torsion
_geom_torsion_site_symmetry_1
_geom_torsion_site_symmetry_2
_geom_torsion_site_symmetry_3
_geom_torsion_site_symmetry_4
_geom_torsion_publ_flag
Yb1 O1 C16 C7 170.6(4) . . . . ?
Yb1 O1 C16 C15 -7.7(9) . . . . ?
Yb1 O2 C14 C15 14.2(9) . . . . ?
Yb1 O2 C14 C13 -165.7(4) . . . . ?
S1 C12 C11 C10 175.7(5) . . . . ?
O4 S2 C8 C7 63.5(5) . . . . ?
O4 S2 C8 C9 -114.9(5) . . . . ?
O3 S2 O4 Yb1 -11.8(5) . . . 3_666 ?
O3 S2 C8 C7 -57.4(5) . . . . ?
O3 S2 C8 C9 124.3(5) . . . . ?
O5 S2 O4 Yb1 115.5(4) . . . 3_666 ?
O5 S2 C8 C7 -178.4(5) . . . . ?
O5 S2 C8 C9 3.2(6) . . . . ?
O6 S1 C12 C13 97.6(5) . . . . ?
O6 S1 C12 C11 -80.3(5) . . . . ?
O7 S1 C12 C13 -142.8(5) . . . . ?
O7 S1 C12 C11 39.2(6) . . . . ?
N2 N1 C1 C6 0.9(8) . . . . ?
N2 N1 C1 C2 -177.0(5) . . . . ?
N2 C7 C8 S2 9.7(8) . . . . ?
N2 C7 C8 C9 -172.0(6) . . . . ?
N2 C7 C16 O1 -6.7(9) . . . . ?
N2 C7 C16 C15 171.6(5) . . . . ?
N1 N2 C7 C8 177.2(5) . . . . ?
N1 N2 C7 C16 -3.2(9) . . . . ?
N1 C1 C2 C3 177.0(5) . . . . ?
O8 S1 C12 C13 -20.7(6) . . . . ?
O8 S1 C12 C11 161.3(5) . . . . ?
C7 N2 N1 C1 -178.9(5) . . . . ?
C9 C10 C11 C12 -179.7(5) . . . . ?
C15 C10 C11 C12 1.0(9) . . . . ?
C10 C9 C8 S2 175.3(4) . . . . ?
C10 C9 C8 C7 -3.1(9) . . . . ?
C10 C15 C16 O1 -177.8(5) . . . . ?
C10 C15 C16 C7 3.9(8) . . . . ?
C10 C15 C14 O2 174.8(5) . . . . ?
C10 C15 C14 C13 -5.3(8) . . . . ?
C6 C1 C2 C3 -0.9(9) . . . . ?
C6 C5 C4 C3 -0.7(10) . . . . ?
C13 C12 C11 C10 -2.2(9) . . . . ?
C8 S2 O4 Yb1 -130.9(4) . . . 3_666 ?
C8 C7 C16 O1 172.9(5) . . . . ?
C8 C7 C16 C15 -8.8(8) . . . . ?
C8 C9 C10 C15 -2.1(9) . . . . ?
C8 C9 C10 C11 178.6(6) . . . . ?
C12 C13 C14 O2 -176.0(5) . . . . ?
C12 C13 C14 C15 4.2(9) . . . . ?
C1 C6 C5 C4 -0.1(9) . . . . ?
C1 C2 C3 C4 0.2(10) . . . . ?
C16 C7 C8 S2 -170.0(4) . . . . ?
C16 C7 C8 C9 8.4(8) . . . . ?
C16 C15 C10 C9 1.5(8) . . . . ?
C16 C15 C10 C11 -179.2(5) . . . . ?
C16 C15 C14 O2 -3.1(9) . . . . ?
C16 C15 C14 C13 176.7(5) . . . . ?
C2 C3 C4 C5 0.6(10) . . . . ?
C14 C15 C10 C9 -176.4(5) . . . . ?
C14 C15 C10 C11 2.8(8) . . . . ?
C14 C15 C16 O1 0.1(9) . . . . ?
C14 C15 C16 C7 -178.1(5) . . . . ?
C14 C13 C12 S1 -178.4(5) . . . . ?
C14 C13 C12 C11 -0.5(9) . . . . ?
C5 C6 C1 N1 -176.9(5) . . . . ?
C5 C6 C1 C2 0.9(9) . . . . ?
